data_7241886
loop_
_publ_author_name
'Cai, Song-Zhou'
'Ge, Danhua'
'Sun, Li-Wen'
'Rao, Weidong'
'Wang, Xin'
'Shen, Zhi-Liang'
'Chu, Xue-Qiang'

_publ_section_title
;
 Three-component heteroannulation for tetrasubstituted furan construction
 enabled by successive defluorination and dual sulfonylation relay
;
_journal_issue 2
_journal_name_full 'Green Chemistry'
_journal_page_first 935
_journal_page_last 941
_journal_paper_doi 10.1039/D0GC03922E
_journal_volume 23
_journal_year 2021
_chemical_formula_moiety 'C20 H11 F5 O5 S4'
_chemical_formula_sum 'C20 H11 F5 O5 S4'
_chemical_formula_weight 554.53
_space_group_crystal_system triclinic
_space_group_IT_number 2
_space_group_name_Hall '-P 1'
_space_group_name_H-M_alt 'P -1'
_atom_sites_solution_hydrogens geom
_atom_sites_solution_primary dual
_audit_creation_date 2020-11-25
_audit_creation_method
;
Olex2 1.2
(compiled 2018.05.29 svn.r3508 for OlexSys, GUI svn.r5506)
;
_audit_update_record
;
2020-11-26 deposited with the CCDC.	2020-12-14 downloaded from the CCDC.
;
_cell_angle_alpha 72.297(3)
_cell_angle_beta 85.352(3)
_cell_angle_gamma 85.778(3)
_cell_formula_units_Z 6
_cell_length_a 7.7476(7)
_cell_length_b 18.5104(19)
_cell_length_c 23.642(2)
_cell_measurement_reflns_used 5894
_cell_measurement_temperature 296.15
_cell_measurement_theta_max 24.51
_cell_measurement_theta_min 2.31
_cell_volume 3215.1(5)
_computing_molecular_graphics 'Olex2 (Dolomanov et al., 2009)'
_computing_publication_material 'Olex2 (Dolomanov et al., 2009)'
_computing_structure_refinement 'ShelXL (Sheldrick, 2015)'
_computing_structure_solution 'ShelXT (Sheldrick, 2015)'
_diffrn_ambient_temperature 296.15
_diffrn_measured_fraction_theta_full 0.987
_diffrn_measured_fraction_theta_max 0.955
_diffrn_measurement_device_type 'Bruker APEX-II CCD'
_diffrn_measurement_method '\f and \w scans'
_diffrn_radiation_type MoK\a
_diffrn_radiation_wavelength 0.71073
_diffrn_reflns_av_R_equivalents 0.1083
_diffrn_reflns_av_unetI/netI 0.1558
_diffrn_reflns_Laue_measured_fraction_full 0.987
_diffrn_reflns_Laue_measured_fraction_max 0.955
_diffrn_reflns_limit_h_max 9
_diffrn_reflns_limit_h_min -9
_diffrn_reflns_limit_k_max 23
_diffrn_reflns_limit_k_min -23
_diffrn_reflns_limit_l_max 30
_diffrn_reflns_limit_l_min -30
_diffrn_reflns_number 40398
_diffrn_reflns_point_group_measured_fraction_full 0.987
_diffrn_reflns_point_group_measured_fraction_max 0.955
_diffrn_reflns_theta_full 25.242
_diffrn_reflns_theta_max 27.438
_diffrn_reflns_theta_min 2.425
_diffrn_standards_number 0
_exptl_absorpt_coefficient_mu 0.520
_exptl_absorpt_correction_T_max 0.7455
_exptl_absorpt_correction_T_min 0.6360
_exptl_absorpt_correction_type multi-scan
_exptl_absorpt_process_details
'SADABS-2014/5 (Bruker,2014/5) was used for absorption correction. wR2(int) was 0.1564 before and 0.0563 after correction. The Ratio of minimum to maximum transmission is 0.8531. The \l/2 correction factor is Not present.'
_exptl_crystal_colour 'clear light white'
_exptl_crystal_colour_lustre clear
_exptl_crystal_colour_modifier light
_exptl_crystal_colour_primary white
_exptl_crystal_density_diffrn 1.718
_exptl_crystal_description block
_exptl_crystal_F_000 1680
_exptl_crystal_size_max 0.2
_exptl_crystal_size_mid 0.11
_exptl_crystal_size_min 0.1
_refine_diff_density_max 0.392
_refine_diff_density_min -0.512
_refine_diff_density_rms 0.087
_refine_ls_extinction_method none
_refine_ls_goodness_of_fit_ref 1.003
_refine_ls_hydrogen_treatment constr
_refine_ls_matrix_type full
_refine_ls_number_parameters 1104
_refine_ls_number_reflns 13988
_refine_ls_number_restraints 713
_refine_ls_restrained_S_all 1.084
_refine_ls_R_factor_all 0.1628
_refine_ls_R_factor_gt 0.0603
_refine_ls_shift/su_max 0.001
_refine_ls_shift/su_mean 0.000
_refine_ls_structure_factor_coef Fsqd
_refine_ls_weighting_details 'w=1/[\s^2^(Fo^2^)+(0.0393P)^2^+1.6555P] where P=(Fo^2^+2Fc^2^)/3'
_refine_ls_weighting_scheme calc
_refine_ls_wR_factor_gt 0.0998
_refine_ls_wR_factor_ref 0.1238
_reflns_Friedel_coverage 0.000
_reflns_number_gt 7325
_reflns_number_total 13988
_reflns_threshold_expression 'I > 2\s(I)'
_cod_data_source_file d0gc03922e2.cif
_cod_data_source_block b190729a_0m_a
_cod_depositor_comments 'Adding full bibliography for 7241886.cif.'
_cod_original_cell_volume 3215.0(5)
_cod_database_code 7241886
_shelx_shelxl_version_number 2018/3
_shelx_space_group_comment
;
The symmetry employed for this shelxl refinement is uniquely defined
by the following loop, which should always be used as a source of
symmetry information in preference to the above space-group names.
They are only intended as comments.
;
_shelx_estimated_absorpt_t_max 0.950
_shelx_estimated_absorpt_t_min 0.903
_olex2_refinement_description
;
1. Fixed Uiso
 At 1.2 times of:
  All C(H) groups
2. Restrained distances
 C37-S8 = S8-C0AA = S8-C0AA = S8-C37 = C37-S8A = S8A-C0AB = S8A-C37 = S8A-C0AB
 = S1A-C14A = S1A-C11
 1.76 with sigma of 0.02
 C37-C38A = C0AB-C39A = C33-C34 = C36-C35 = C11-C12 = C14-C13 = C17-C20 = C15-
 C16
 1.34 with sigma of 0.02
 C33-S10 = S10-C36 = C11-S1 = S1-C14 = C17-S3 = S3-C15 = C50-S14 = S14-C53 =
 S10-C36 = S10-C33 = S1-C11 = S1-C14 = S3-C17 = S3-C15 = S14-C50 = S14-C53
 1.76 with sigma of 0.02
 C33-S10A = S10A-C36A = C50-S14A = S14A-C53A = C17-S3A = S3A-C15A = C14A-S1A =
 S1A-C11
 1.76 with sigma of 0.02
 C17-C20A = C15A-C16A = C33-C34A = C36A-C35A = C50-C51 = C53-C52 = C50-C51A =
 C53A-C52A
 1.34 with sigma of 0.02
 C33-C36 = C11-C14 = C17-C15 = C50-C53 = S10-C35 = C33-C36A = C50-C53A = C17-
 C15A = C14A-C11 = C37-C0AA = C37-C0AB
 3.048 with sigma of 0.04
 S10-C34 = S1-C12 = S1-C13 = S3-C20 = S3-C16 = S14-C51 = S14-C52 = S1A-C13A =
 S1A-C12A = S8-C39 = S8-C38 = S8A-C38A = S8A-C39A
 2.693 with sigma of 0.04
 C33-C35 = C36-C34 = C11-C13 = C14-C12 = C17-C16 = C15-C20 = C17-C16A = C15A-
 C20A = C33-C35A = C36A-C34A = C50-C52 = C53-C51 = C50-C52A = C53A-C51A = C11-
 C13A = C14A-C12A = C37-C39 = C0AA-C38 = C37-C39A = C0AB-C38A
 2.434 with sigma of 0.04
3. Restrained planarity
 C37, S8A, C0AB, C39A, C38A
 with sigma of 0.1
 S8, C37, C0AA, C39, C38, S6
 with sigma of 0.1
 S10, C33, C34, C35, C36, S9
 with sigma of 0.1
 S14, S16, C50, C51, C52, C53
 with sigma of 0.1
 S4, C17, C20, C16, C15, S3
 with sigma of 0.1
 S2, C11, C12, C13, C14, S1
 with sigma of 0.1
 C33, S10A, C36A, C35A, C34A, S9
 with sigma of 0.1
 S2, C11, S1A, C14A, C13A, C12A
 with sigma of 0.1
 S4, C17, S3A, C15A, C16A, C20A
 with sigma of 0.1
 S16, C50, C51A, C52A, C53A, S14A
 with sigma of 0.1
 S2, C11, C12A, C13A, C14A, S1A
 with sigma of 0.1
4. Uiso/Uaniso restraints and constraints
S8 \\sim C0AA \\sim C39 \\sim C0AB \\sim C39A \\sim C38A \\sim C38 \\sim S8A:
within 2A with sigma of 0.01 and sigma for terminal atoms of 0.02
C51 \\sim C52 \\sim C53 \\sim S14A \\sim C53A \\sim C52A \\sim S14 \\sim C51A:
within 2A with sigma of 0.01 and sigma for terminal atoms of 0.02
S1 \\sim C13 \\sim C14 \\sim C14A \\sim C13A \\sim C12A \\sim C12 \\sim S1A:
within 2A with sigma of 0.01 and sigma for terminal atoms of 0.02
Uanis(S14) \\sim Ueq, Uanis(C15) \\sim Ueq, Uanis(C20) \\sim Ueq, Uanis(C16)
\\sim Ueq, Uanis(C34) \\sim Ueq, Uanis(S1) \\sim Ueq, Uanis(C36) \\sim Ueq,
Uanis(S10) \\sim Ueq, Uanis(C35) \\sim Ueq, Uanis(S3) \\sim Ueq, Uanis(C12)
\\sim Ueq, Uanis(C14) \\sim Ueq, Uanis(C13) \\sim Ueq: with sigma of 0.002 and
sigma for terminal atoms of 0.004
5. Rigid body (RIGU) restrains
 S1, S3, C20, S10, C12, C13, C14, S14, C15, C16, C34, C35, C36
 with sigma for 1-2 distances of 0.001 and sigma for 1-3 distances of 0.002
 S8, C37, C0AA, C39, C38
 with sigma for 1-2 distances of 0.001 and sigma for 1-3 distances of 0.002
 C37, S8A, C0AB, C39A, C38A
 with sigma for 1-2 distances of 0.001 and sigma for 1-3 distances of 0.002
 C33, C34A, C35A, C36A, S10A
 with sigma for 1-2 distances of 0.001 and sigma for 1-3 distances of 0.002
 C11, S1A, C14A, C13A, C12A
 with sigma for 1-2 distances of 0.001 and sigma for 1-3 distances of 0.002
 C17, S3A, C15A, C16A, C20A
 with sigma for 1-2 distances of 0.001 and sigma for 1-3 distances of 0.002
 C50, C51A, C52A, C53A, S14A
 with sigma for 1-2 distances of 0.001 and sigma for 1-3 distances of 0.002
 S14, C51, C52, C53, S14A, C53A, C52A, C51A, S10, C34, C35, C36, C34A, C35A,
 C36A, S10A, S3, C15, C16, C20A, C16A, C15A, C20, S3A, S1, C12, C13, C14, S1A,
 C14A, C13A, C12A
 with sigma for 1-2 distances of 0.001 and sigma for 1-3 distances of 0.002
 C50, S14A, C53A, C52A, C51A
 with sigma for 1-2 distances of 0.001 and sigma for 1-3 distances of 0.002
 S14, C50, C51, C52, C53
 with sigma for 1-2 distances of 0.001 and sigma for 1-3 distances of 0.002
6. Others
 Sof(S8A)=Sof(C0AB)=Sof(H0AB)=Sof(C39A)=Sof(H39A)=Sof(C38A)=Sof(H38A)=1-FVAR(1)
 Sof(S8)=Sof(C0AA)=Sof(H0AA)=Sof(C39)=Sof(H39)=Sof(C38)=Sof(H38)=FVAR(1)
 Sof(C34A)=Sof(H34A)=Sof(C35A)=Sof(H35A)=Sof(C36A)=Sof(H36A)=Sof(S10A)=1-FVAR(2)
 Sof(S10)=Sof(C34)=Sof(H34)=Sof(C35)=Sof(H35)=Sof(C36)=Sof(H36)=FVAR(2)
 Sof(C20A)=Sof(H20A)=Sof(C16A)=Sof(H16A)=Sof(C15A)=Sof(H15A)=Sof(S3A)=1-FVAR(3)
 Sof(S3)=Sof(C20)=Sof(H20)=Sof(C15)=Sof(H15)=Sof(C16)=Sof(H16)=FVAR(3)
 Sof(S1A)=Sof(C14A)=Sof(H14A)=Sof(C13A)=Sof(H13A)=Sof(C12A)=Sof(H12A)=1-FVAR(4)
 Sof(S1)=Sof(C12)=Sof(H12)=Sof(C13)=Sof(H13)=Sof(C14)=Sof(H14)=FVAR(4)
 Sof(S14A)=Sof(C53A)=Sof(H53A)=Sof(C52A)=Sof(H52A)=Sof(C51A)=Sof(H51A)=1-FVAR(5)
 Sof(S14)=Sof(C51)=Sof(H51)=Sof(C52)=Sof(H52)=Sof(C53)=Sof(H53)=FVAR(5)
7.a Aromatic/amide H refined with riding coordinates:
 C6(H6), C7(H7), C8(H8), C9(H9), C20(H20), C10(H10), C12(H12), C13(H13),
 C14(H14), C15(H15), C16(H16), C28(H28), C29(H29), C30(H30), C31(H31), C32(H32),
  C34(H34), C35(H35), C36(H36), C0AA(H0AA), C39(H39), C40(H40), C41(H41),
 C42(H42), C51(H51), C52(H52), C53(H53), C55(H55), C56(H56), C57(H57), C58(H58),
  C59(H59), C38(H38), C0AB(H0AB), C39A(H39A), C38A(H38A), C34A(H34A),
 C35A(H35A), C36A(H36A), C20A(H20A), C16A(H16A), C15A(H15A), C14A(H14A),
 C13A(H13A), C12A(H12A), C53A(H53A), C52A(H52A), C51A(H51A)
;
_olex2_submission_special_instructions 'No special instructions were received'

loop_
_space_group_symop_operation_xyz
'x, y, z'
'-x, -y, -z'

loop_
_atom_site_label
_atom_site_type_symbol
_atom_site_fract_x
_atom_site_fract_y
_atom_site_fract_z
_atom_site_U_iso_or_equiv
_atom_site_adp_type
_atom_site_occupancy
_atom_site_site_symmetry_order
_atom_site_calc_flag
_atom_site_refinement_flags_posn
_atom_site_refinement_flags_adp
_atom_site_refinement_flags_occupancy
_atom_site_disorder_assembly
_atom_site_disorder_group
C1 C 0.3111(4) 0.0176(2) 0.77158(17) 0.0196(9) Uani 1 1 d . . . . .
S1 S 0.1608(3) -0.11842(16) 0.67315(11) 0.0436(7) Uani 0.700(4) 1 d D U P A 1
F1 F 0.7056(3) -0.02668(13) 0.51231(11) 0.0474(7) Uani 1 1 d . . . . .
O1 O 0.4559(3) -0.11658(14) 0.79278(11) 0.0284(7) Uani 1 1 d . . . . .
F2 F 0.5598(3) 0.02759(13) 0.57073(11) 0.0454(7) Uani 1 1 d . . . . .
O2 O 0.4586(3) -0.03529(14) 0.68902(12) 0.0330(7) Uani 1 1 d . . . . .
C2 C 0.3094(4) 0.0214(2) 0.83175(16) 0.0203(9) Uani 1 1 d . . . . .
S2 S 0.36844(12) -0.06170(5) 0.74615(4) 0.0229(2) Uani 1 1 d . . . . .
F3 F 0.8312(4) -0.00414(13) 0.58220(12) 0.0526(7) Uani 1 1 d . . . . .
S3 S 0.6354(9) -0.1551(4) 0.9049(4) 0.047(2) Uani 0.342(5) 1 d D U P B 1
C3 C 0.2896(5) 0.0972(2) 0.82669(17) 0.0227(9) Uani 1 1 d . . . . .
O3 O 0.2772(3) 0.13893(13) 0.76873(11) 0.0238(6) Uani 1 1 d . . . . .
S4 S 0.30845(12) -0.05228(6) 0.90064(4) 0.0253(2) Uani 1 1 d . . . . .
C4 C 0.2882(5) 0.0906(2) 0.73464(17) 0.0202(9) Uani 1 1 d . . . . .
F4 F 0.6408(3) 0.11771(12) 0.45757(10) 0.0330(6) Uani 1 1 d . . . . .
O4 O 0.2279(3) -0.11516(15) 0.89224(12) 0.0323(7) Uani 1 1 d . . . . .
F5 F 0.9150(3) 0.09055(13) 0.47256(11) 0.0397(6) Uani 1 1 d . . . . .
C5 C 0.2720(5) 0.1282(2) 0.67130(17) 0.0228(9) Uani 1 1 d . . . . .
O5 O 0.2328(3) -0.01753(15) 0.94378(12) 0.0328(7) Uani 1 1 d . . . . .
F6 F 0.4721(3) 0.23376(13) 0.80799(12) 0.0475(7) Uani 1 1 d . . . . .
S6 S 0.75616(12) 0.29381(6) 0.43287(4) 0.0248(2) Uani 1 1 d . . . . .
C6 C 0.1979(5) 0.0938(2) 0.63543(17) 0.0269(10) Uani 1 1 d . . . . .
H6 H 0.157296 0.045266 0.651710 0.032 Uiso 1 1 calc R . . . .
O6 O 0.6158(3) 0.34388(15) 0.62863(12) 0.0321(7) Uani 1 1 d . . . . .
C7 C 0.1839(5) 0.1308(2) 0.57590(19) 0.0325(10) Uani 1 1 d . . . . .
H7 H 0.135124 0.106951 0.552091 0.039 Uiso 1 1 calc R . . . .
F7 F 0.2000(3) 0.26496(13) 0.80171(12) 0.0425(6) Uani 1 1 d . . . . .
O7 O 0.6119(3) 0.39589(14) 0.51955(12) 0.0288(7) Uani 1 1 d . . . . .
S8 S 0.4130(5) 0.3863(2) 0.4192(2) 0.0344(9) Uani 0.526(4) 1 d D U P C 1
F8 F 0.3247(3) 0.26261(14) 0.88016(12) 0.0508(7) Uani 1 1 d . . . . .
O8 O 0.7684(3) 0.13622(13) 0.58780(11) 0.0220(6) Uani 1 1 d . . . . .
C8 C 0.2417(5) 0.2031(3) 0.5512(2) 0.0393(12) Uani 1 1 d . . . . .
H8 H 0.232439 0.227841 0.510870 0.047 Uiso 1 1 calc R . . . .
O9 O 0.8327(3) 0.36362(14) 0.42776(12) 0.0310(7) Uani 1 1 d . . . . .
C9 C 0.3131(5) 0.2383(2) 0.5865(2) 0.0374(11) Uani 1 1 d . . . . .
H9 H 0.350330 0.287390 0.569925 0.045 Uiso 1 1 calc R . . . .
F9 F 0.1233(3) 0.14326(13) 0.89719(11) 0.0416(6) Uani 1 1 d . . . . .
C20 C 0.619(3) -0.0361(12) 0.9377(10) 0.037(4) Uani 0.342(5) 1 d D U P B 1
H20 H 0.577874 0.008654 0.945453 0.045 Uiso 0.342(5) 1 calc R . P B 1
S9 S 0.70122(12) 0.35324(6) 0.57086(5) 0.0244(2) Uani 1 1 d . . . . .
O10 O 0.8380(3) 0.24371(15) 0.40206(12) 0.0314(7) Uani 1 1 d . . . . .
F10 F 0.3992(3) 0.11751(14) 0.90987(11) 0.0467(7) Uani 1 1 d . . . . .
S10 S 1.0583(10) 0.4025(5) 0.5187(3) 0.025(2) Uani 0.250(4) 1 d D U P D 1
C10 C 0.3300(5) 0.2019(2) 0.64599(19) 0.0312(10) Uani 1 1 d . . . . .
H10 H 0.379685 0.226007 0.669415 0.037 Uiso 1 1 calc R . . . .
C11 C 0.1749(5) -0.09386(18) 0.73511(16) 0.0240(9) Uani 1 1 d D U . . .
S11 S -0.16495(12) 0.47559(6) 0.77641(4) 0.0232(2) Uani 1 1 d . . . . .
F11 F -0.0565(3) 0.29526(13) 0.89003(11) 0.0434(7) Uani 1 1 d . . . . .
O11 O -0.0789(3) 0.40407(14) 0.77688(12) 0.0312(7) Uani 1 1 d . . . . .
O12 O -0.0844(3) 0.54422(15) 0.74412(11) 0.0291(7) Uani 1 1 d . . . . .
F12 F -0.3192(3) 0.31552(12) 0.86178(10) 0.0401(6) Uani 1 1 d . . . . .
C12 C 0.0306(13) -0.1034(6) 0.7713(5) 0.034(2) Uani 0.700(4) 1 d D U P A 1
H12 H 0.019044 -0.091475 0.806973 0.041 Uiso 0.700(4) 1 calc R . P A 1
F13 F -0.2906(4) 0.20290(13) 0.95913(12) 0.0638(9) Uani 1 1 d . . . . .
C13 C -0.1020(10) -0.1338(4) 0.7491(3) 0.0347(13) Uani 0.700(4) 1 d D U P A 1
H13 H -0.208989 -0.145990 0.769342 0.042 Uiso 0.700(4) 1 calc R . P A 1
O13 O -0.2272(3) 0.42079(14) 0.95049(11) 0.0241(6) Uani 1 1 d . . . . .
O14 O -0.3068(3) 0.64200(15) 0.79017(12) 0.0329(7) Uani 1 1 d . . . . .
F14 F -0.4344(4) 0.29631(16) 0.97929(13) 0.0640(9) Uani 1 1 d . . . . .
C14 C -0.0565(9) -0.1432(5) 0.6955(4) 0.0365(15) Uani 0.700(4) 1 d D U P A 1
H14 H -0.128876 -0.160312 0.673252 0.044 Uiso 0.700(4) 1 calc R . P A 1
S14 S 0.0750(2) 0.70095(12) 0.87682(9) 0.0432(6) Uani 0.789(4) 1 d D U P E 1
S15 S -0.51999(13) 0.55046(6) 0.74104(5) 0.0338(3) Uani 1 1 d . . . . .
C15 C 0.8242(18) -0.1351(9) 0.9331(8) 0.036(4) Uani 0.342(5) 1 d D U P B 1
H15 H 0.927322 -0.164747 0.937288 0.043 Uiso 0.342(5) 1 calc R . P B 1
O15 O -0.3148(3) 0.66512(15) 0.88812(12) 0.0348(7) Uani 1 1 d . . . . .
F15 F -0.1703(4) 0.26913(14) 1.00363(12) 0.0625(8) Uani 1 1 d . . . . .
S16 S -0.22912(13) 0.63191(5) 0.84520(5) 0.0256(2) Uani 1 1 d . . . . .
C16 C 0.795(3) -0.0683(9) 0.9482(9) 0.036(4) Uani 0.342(5) 1 d D U P B 1
H16 H 0.877921 -0.046616 0.963189 0.043 Uiso 0.342(5) 1 calc R . P B 1
C17 C 0.5211(5) -0.0778(2) 0.91555(15) 0.0284(10) Uani 1 1 d D U . . .
C18 C 0.2813(5) 0.1444(2) 0.86838(19) 0.0312(10) Uani 1 1 d . . . . .
C19 C 0.3183(5) 0.2282(2) 0.8384(2) 0.0342(11) Uani 1 1 d . . . . .
C25 C 0.7571(5) 0.1006(2) 0.49964(17) 0.0257(9) Uani 1 1 d . . . . .
C21 C 0.7117(6) 0.0230(2) 0.54259(19) 0.0321(10) Uani 1 1 d . . . . .
C22 C 0.7573(5) 0.1626(2) 0.52783(17) 0.0228(9) Uani 1 1 d . . . . .
C23 C 0.7474(5) 0.2397(2) 0.50956(16) 0.0207(9) Uani 1 1 d . . . . .
C24 C 0.7503(4) 0.2624(2) 0.56321(17) 0.0200(9) Uani 1 1 d . . . . .
C26 C 0.7658(4) 0.1965(2) 0.61027(17) 0.0212(9) Uani 1 1 d . . . . .
C27 C 0.7820(5) 0.1740(2) 0.67399(17) 0.0220(9) Uani 1 1 d . . . . .
C28 C 0.7328(5) 0.1017(2) 0.70842(18) 0.0290(10) Uani 1 1 d . . . . .
H28 H 0.688039 0.069570 0.690326 0.035 Uiso 1 1 calc R . . . .
C29 C 0.7505(5) 0.0777(3) 0.76905(19) 0.0352(11) Uani 1 1 d . . . . .
H29 H 0.719741 0.029203 0.791492 0.042 Uiso 1 1 calc R . . . .
C30 C 0.8136(5) 0.1255(3) 0.79646(19) 0.0386(11) Uani 1 1 d . . . . .
H30 H 0.822824 0.109571 0.837439 0.046 Uiso 1 1 calc R . . . .
C31 C 0.8632(5) 0.1970(3) 0.76304(19) 0.0368(11) Uani 1 1 d . . . . .
H31 H 0.906108 0.229107 0.781510 0.044 Uiso 1 1 calc R . . . .
C32 C 0.8489(5) 0.2206(2) 0.70238(18) 0.0299(10) Uani 1 1 d . . . . .
H32 H 0.884439 0.268363 0.680060 0.036 Uiso 1 1 calc R . . . .
C33 C 0.8972(5) 0.3916(2) 0.57068(17) 0.0259(9) Uani 1 1 d D U . . .
C34 C 0.922(3) 0.4186(11) 0.6165(8) 0.031(5) Uani 0.250(4) 1 d D U P D 1
H34 H 0.841410 0.415260 0.648567 0.037 Uiso 0.250(4) 1 calc R . P D 1
C35 C 1.096(3) 0.4553(12) 0.6096(8) 0.030(5) Uani 0.250(4) 1 d D U P D 1
H35 H 1.136020 0.479334 0.634962 0.036 Uiso 0.250(4) 1 calc R . P D 1
C36 C 1.185(2) 0.4462(12) 0.5580(9) 0.029(5) Uani 0.250(4) 1 d D U P D 1
H36 H 1.297482 0.461153 0.545522 0.034 Uiso 0.250(4) 1 calc R . P D 1
C37 C 0.5462(5) 0.3118(2) 0.41192(17) 0.0287(9) Uani 1 1 d D U . . .
C0AA C 0.2491(13) 0.3589(6) 0.3849(5) 0.0322(19) Uani 0.526(4) 1 d D U P C 1
H0AA H 0.139576 0.383174 0.379290 0.039 Uiso 0.526(4) 1 calc R . P C 1
C39 C 0.3041(13) 0.2972(6) 0.3677(5) 0.0375(18) Uani 0.526(4) 1 d D U P C 1
H39 H 0.236561 0.275990 0.346664 0.045 Uiso 0.526(4) 1 calc R . P C 1
C40 C -0.4340(5) 0.4125(2) 0.74146(17) 0.0279(10) Uani 1 1 d . . . . .
H40 H -0.373745 0.365900 0.746119 0.034 Uiso 1 1 calc R . . . .
C41 C -0.6035(6) 0.4304(3) 0.72203(19) 0.0387(12) Uani 1 1 d . . . . .
H41 H -0.667438 0.396688 0.711149 0.046 Uiso 1 1 calc R . . . .
C42 C -0.6641(5) 0.5008(3) 0.72072(18) 0.0364(11) Uani 1 1 d . . . . .
H42 H -0.774669 0.520138 0.709665 0.044 Uiso 1 1 calc R . . . .
C43 C -0.3702(5) 0.4750(2) 0.75265(16) 0.0220(9) Uani 1 1 d . . . . .
C44 C -0.1976(4) 0.4731(2) 0.85239(16) 0.0207(9) Uani 1 1 d . . . . .
C45 C -0.2068(4) 0.5327(2) 0.88054(16) 0.0194(9) Uani 1 1 d . . . . .
C46 C -0.2247(4) 0.4975(2) 0.94091(17) 0.0198(9) Uani 1 1 d . . . . .
C47 C -0.2112(5) 0.4071(2) 0.89712(17) 0.0205(9) Uani 1 1 d . . . . .
C48 C -0.2146(5) 0.3240(2) 0.90191(17) 0.0245(9) Uani 1 1 d . . . . .
C49 C -0.2803(7) 0.2724(3) 0.9626(2) 0.0449(12) Uani 1 1 d . . . . .
C50 C -0.0238(5) 0.66483(19) 0.82929(18) 0.0290(9) Uani 1 1 d D U . . .
C51 C 0.0764(13) 0.6689(7) 0.7784(5) 0.0415(19) Uani 0.789(4) 1 d D U P E 1
H51 H 0.044837 0.652651 0.747307 0.050 Uiso 0.789(4) 1 calc R . P E 1
C52 C 0.2404(8) 0.7023(4) 0.7798(3) 0.0388(14) Uani 0.789(4) 1 d D U P E 1
H52 H 0.325661 0.710006 0.748833 0.047 Uiso 0.789(4) 1 calc R . P E 1
C53 C 0.2575(8) 0.7210(4) 0.8297(3) 0.0423(15) Uani 0.789(4) 1 d D U P E 1
H53 H 0.354875 0.741995 0.837632 0.051 Uiso 0.789(4) 1 calc R . P E 1
C54 C -0.2442(5) 0.5177(2) 0.99659(17) 0.0227(9) Uani 1 1 d . . . . .
C55 C -0.1778(5) 0.5826(2) 1.00294(18) 0.0320(10) Uani 1 1 d . . . . .
H55 H -0.117960 0.615448 0.970852 0.038 Uiso 1 1 calc R . . . .
C56 C -0.2004(5) 0.5982(2) 1.05652(19) 0.0331(11) Uani 1 1 d . . . . .
H56 H -0.159054 0.642561 1.059853 0.040 Uiso 1 1 calc R . . . .
C57 C -0.2822(5) 0.5498(2) 1.10442(19) 0.0348(11) Uani 1 1 d . . . . .
H57 H -0.295148 0.560767 1.140442 0.042 Uiso 1 1 calc R . . . .
C58 C -0.3462(5) 0.4842(2) 1.09987(18) 0.0328(10) Uani 1 1 d . . . . .
H58 H -0.401287 0.450784 1.132871 0.039 Uiso 1 1 calc R . . . .
C59 C -0.3283(5) 0.4685(2) 1.04623(17) 0.0269(10) Uani 1 1 d . . . . .
H59 H -0.372813 0.424646 1.043135 0.032 Uiso 1 1 calc R . . . .
C38 C 0.475(2) 0.2670(10) 0.3844(8) 0.038(2) Uani 0.526(4) 1 d D U P C 1
H38 H 0.529212 0.223651 0.377523 0.045 Uiso 0.526(4) 1 calc R . P C 1
S8A S 0.4429(6) 0.2570(3) 0.3803(3) 0.0453(11) Uani 0.474(4) 1 d D U P C 2
C0AB C 0.2535(13) 0.3147(7) 0.3722(5) 0.036(2) Uani 0.474(4) 1 d D U P C 2
H0AB H 0.153293 0.306297 0.356497 0.043 Uiso 0.474(4) 1 calc R . P C 2
C39A C 0.2768(16) 0.3749(7) 0.3930(5) 0.0342(19) Uani 0.474(4) 1 d D U P C 2
H39A H 0.194107 0.414651 0.390498 0.041 Uiso 0.474(4) 1 calc R . P C 2
C38A C 0.440(2) 0.3711(9) 0.4189(9) 0.032(2) Uani 0.474(4) 1 d D U P C 2
H38A H 0.469485 0.405043 0.438073 0.039 Uiso 0.474(4) 1 calc R . P C 2
C34A C 1.0353(13) 0.3958(6) 0.5315(4) 0.028(2) Uani 0.750(4) 1 d D U P D 2
H34A H 1.039552 0.374480 0.500474 0.033 Uiso 0.750(4) 1 calc R . P D 2
C35A C 1.1744(8) 0.4358(4) 0.5417(3) 0.0315(16) Uani 0.750(4) 1 d D U P D 2
H35A H 1.275549 0.446407 0.517425 0.038 Uiso 0.750(4) 1 calc R . P D 2
C36A C 1.1383(9) 0.4557(4) 0.5911(3) 0.0382(18) Uani 0.750(4) 1 d D U P D 2
H36A H 1.214807 0.480561 0.606219 0.046 Uiso 0.750(4) 1 calc R . P D 2
S10A S 0.9395(3) 0.43128(13) 0.62381(10) 0.0512(8) Uani 0.750(4) 1 d D U P D 2
C20A C 0.6064(16) -0.1445(7) 0.9117(6) 0.040(3) Uani 0.658(5) 1 d D U P B 2
H20A H 0.558404 -0.180267 0.898123 0.048 Uiso 0.658(5) 1 calc R . P B 2
C16A C 0.7775(11) -0.1511(5) 0.9312(4) 0.046(2) Uani 0.658(5) 1 d D U P B 2
H16A H 0.854905 -0.192153 0.931825 0.055 Uiso 0.658(5) 1 calc R . P B 2
C15A C 0.8158(11) -0.0913(5) 0.9488(4) 0.043(2) Uani 0.658(5) 1 d D U P B 2
H15A H 0.922628 -0.086380 0.962166 0.051 Uiso 0.658(5) 1 calc R . P B 2
S3A S 0.6441(4) -0.02547(17) 0.94357(14) 0.0387(8) Uani 0.658(5) 1 d D U P B 2
S1A S -0.0057(8) -0.1091(4) 0.7836(3) 0.0396(15) Uani 0.300(4) 1 d D U P A 2
C14A C -0.127(2) -0.1393(9) 0.7342(7) 0.034(2) Uani 0.300(4) 1 d D U P A 2
H14A H -0.242643 -0.151498 0.740613 0.041 Uiso 0.300(4) 1 calc R . P A 2
C13A C -0.017(2) -0.1413(11) 0.6838(8) 0.034(2) Uani 0.300(4) 1 d D U P A 2
H13A H -0.046637 -0.166065 0.657334 0.041 Uiso 0.300(4) 1 calc R . P A 2
C12A C 0.105(3) -0.1118(12) 0.6776(10) 0.031(2) Uani 0.300(4) 1 d D U P A 2
H12A H 0.166428 -0.097687 0.640832 0.037 Uiso 0.300(4) 1 calc R . P A 2
S14A S 0.1161(13) 0.6616(8) 0.7725(5) 0.044(2) Uani 0.211(4) 1 d D U P E 2
C53A C 0.283(3) 0.7073(14) 0.7938(11) 0.038(3) Uani 0.211(4) 1 d D U P E 2
H53A H 0.393735 0.716954 0.776015 0.045 Uiso 0.211(4) 1 calc R . P E 2
C52A C 0.207(3) 0.7250(15) 0.8435(11) 0.038(2) Uani 0.211(4) 1 d D U P E 2
H52A H 0.265360 0.752592 0.862171 0.046 Uiso 0.211(4) 1 calc R . P E 2
C51A C 0.033(4) 0.6997(15) 0.8661(11) 0.038(2) Uani 0.211(4) 1 d D U P E 2
H51A H -0.026957 0.706361 0.899988 0.045 Uiso 0.211(4) 1 calc R . P E 2

loop_
_atom_site_aniso_label
_atom_site_aniso_U_11
_atom_site_aniso_U_22
_atom_site_aniso_U_33
_atom_site_aniso_U_23
_atom_site_aniso_U_13
_atom_site_aniso_U_12
C1 0.017(2) 0.018(2) 0.024(2) -0.0069(18) -0.0014(17) -0.0043(16)
S1 0.0582(15) 0.0414(11) 0.0360(11) -0.0143(8) -0.0089(10) -0.0148(10)
F1 0.0749(19) 0.0290(14) 0.0477(17) -0.0247(13) -0.0091(14) -0.0011(13)
O1 0.0321(16) 0.0230(15) 0.0287(17) -0.0056(13) -0.0080(13) 0.0044(12)
F2 0.0581(17) 0.0386(15) 0.0381(16) -0.0109(13) 0.0116(14) -0.0122(13)
O2 0.0388(17) 0.0299(16) 0.0269(17) -0.0068(13) 0.0115(14) -0.0021(13)
C2 0.018(2) 0.021(2) 0.023(2) -0.0087(18) 0.0005(17) -0.0016(16)
S2 0.0273(6) 0.0190(5) 0.0223(6) -0.0070(4) 0.0017(5) -0.0005(4)
F3 0.081(2) 0.0310(15) 0.0478(18) -0.0139(13) -0.0299(15) 0.0192(14)
S3 0.047(3) 0.045(2) 0.048(3) -0.0142(17) -0.0035(16) 0.0075(16)
C3 0.019(2) 0.029(2) 0.024(2) -0.0143(19) -0.0051(17) -0.0007(17)
O3 0.0259(15) 0.0205(15) 0.0276(17) -0.0104(13) -0.0050(12) 0.0004(11)
S4 0.0232(6) 0.0304(6) 0.0209(6) -0.0057(5) -0.0002(4) -0.0027(4)
C4 0.020(2) 0.021(2) 0.022(2) -0.0101(18) 0.0014(17) -0.0022(17)
F4 0.0415(14) 0.0336(14) 0.0278(14) -0.0131(11) -0.0105(11) -0.0009(11)
O4 0.0331(17) 0.0316(17) 0.0306(17) -0.0051(14) -0.0014(13) -0.0110(13)
F5 0.0355(14) 0.0486(16) 0.0424(16) -0.0272(13) 0.0055(12) 0.0010(12)
C5 0.019(2) 0.020(2) 0.027(2) -0.0046(18) -0.0007(18) 0.0019(17)
O5 0.0313(16) 0.0457(18) 0.0240(16) -0.0159(14) 0.0036(13) -0.0004(14)
F6 0.0333(15) 0.0416(16) 0.078(2) -0.0349(15) 0.0081(14) -0.0107(12)
S6 0.0229(5) 0.0310(6) 0.0206(6) -0.0078(5) 0.0006(4) -0.0042(4)
C6 0.030(2) 0.023(2) 0.026(2) -0.0045(19) -0.0021(19) -0.0022(18)
O6 0.0358(17) 0.0320(17) 0.0309(17) -0.0145(14) 0.0066(14) -0.0037(13)
C7 0.031(2) 0.039(3) 0.028(3) -0.011(2) -0.006(2) 0.007(2)
F7 0.0418(15) 0.0297(14) 0.0604(18) -0.0195(13) -0.0092(14) 0.0027(12)
O7 0.0267(15) 0.0284(16) 0.0319(17) -0.0089(13) -0.0107(13) 0.0029(12)
S8 0.0249(17) 0.0475(19) 0.0285(14) -0.0097(14) -0.0050(12) 0.0095(12)
F8 0.0544(17) 0.0490(17) 0.068(2) -0.0460(15) -0.0023(14) -0.0059(13)
O8 0.0249(15) 0.0214(15) 0.0212(16) -0.0090(12) -0.0020(12) 0.0004(11)
C8 0.029(3) 0.053(3) 0.027(3) 0.000(2) -0.002(2) -0.001(2)
O9 0.0303(16) 0.0311(17) 0.0318(17) -0.0087(13) 0.0024(13) -0.0113(13)
C9 0.025(2) 0.034(3) 0.042(3) 0.008(2) -0.008(2) -0.006(2)
F9 0.0386(15) 0.0473(16) 0.0464(16) -0.0288(13) 0.0119(13) -0.0031(12)
C20 0.036(4) 0.038(5) 0.038(5) -0.011(2) -0.0024(19) -0.0005(19)
S9 0.0250(6) 0.0242(6) 0.0273(6) -0.0124(5) 0.0002(5) -0.0028(4)
O10 0.0322(16) 0.0388(18) 0.0255(16) -0.0151(14) 0.0067(13) -0.0025(13)
F10 0.0563(17) 0.0480(16) 0.0456(17) -0.0261(14) -0.0231(13) 0.0081(13)
S10 0.022(2) 0.027(2) 0.026(2) -0.0067(16) 0.0043(16) -0.0004(16)
C10 0.026(2) 0.022(2) 0.041(3) -0.001(2) -0.010(2) -0.0018(18)
C11 0.033(2) 0.018(2) 0.022(2) -0.0065(17) -0.0041(18) -0.0002(17)
S11 0.0204(5) 0.0292(6) 0.0197(6) -0.0080(5) -0.0001(4) 0.0014(4)
F11 0.0443(16) 0.0312(14) 0.0574(18) -0.0196(13) -0.0036(13) 0.0077(12)
O11 0.0332(16) 0.0290(16) 0.0319(17) -0.0135(14) -0.0012(13) 0.0127(13)
O12 0.0252(15) 0.0363(17) 0.0231(16) -0.0048(13) 0.0039(12) -0.0076(13)
F12 0.0530(16) 0.0343(14) 0.0384(15) -0.0140(12) -0.0149(13) -0.0105(12)
C12 0.034(3) 0.034(3) 0.035(3) -0.0112(18) -0.0051(17) -0.0070(17)
F13 0.116(3) 0.0208(15) 0.0539(19) -0.0064(13) -0.0102(17) -0.0163(15)
C13 0.034(2) 0.033(2) 0.0378(18) -0.0099(15) -0.0076(14) -0.0067(15)
O13 0.0297(16) 0.0233(15) 0.0202(15) -0.0074(12) -0.0024(12) -0.0022(12)
O14 0.0340(17) 0.0330(17) 0.0297(17) -0.0048(14) -0.0117(13) 0.0021(13)
F14 0.070(2) 0.0559(19) 0.062(2) -0.0139(16) 0.0277(17) -0.0236(16)
C14 0.038(2) 0.035(2) 0.0376(19) -0.0103(15) -0.0066(16) -0.0091(16)
S14 0.0465(12) 0.0427(9) 0.0417(10) -0.0093(7) -0.0087(8) -0.0185(8)
S15 0.0299(6) 0.0390(7) 0.0337(7) -0.0130(5) -0.0043(5) 0.0026(5)
C15 0.035(4) 0.037(4) 0.035(4) -0.011(2) -0.0026(19) -0.0010(17)
O15 0.0362(17) 0.0287(17) 0.0415(19) -0.0168(15) 0.0000(14) 0.0094(13)
F15 0.110(3) 0.0404(17) 0.0349(17) -0.0028(13) -0.0280(16) -0.0010(16)
S16 0.0263(6) 0.0221(6) 0.0285(6) -0.0082(5) -0.0042(5) 0.0035(4)
C16 0.036(4) 0.037(4) 0.035(4) -0.010(2) -0.0020(18) -0.0008(17)
C17 0.025(2) 0.038(2) 0.019(2) -0.0050(19) -0.0042(18) 0.0044(17)
C18 0.029(3) 0.032(3) 0.035(3) -0.017(2) -0.003(2) 0.004(2)
C19 0.028(3) 0.034(3) 0.051(3) -0.029(2) -0.003(2) -0.002(2)
C25 0.028(2) 0.033(2) 0.021(2) -0.015(2) -0.0034(19) 0.0012(19)
C21 0.047(3) 0.027(2) 0.025(3) -0.013(2) -0.010(2) 0.006(2)
C22 0.019(2) 0.033(3) 0.019(2) -0.0109(19) -0.0044(17) -0.0008(17)
C23 0.020(2) 0.023(2) 0.019(2) -0.0057(18) -0.0008(17) -0.0014(17)
C24 0.017(2) 0.022(2) 0.023(2) -0.0092(18) 0.0015(17) -0.0050(17)
C26 0.015(2) 0.026(2) 0.029(2) -0.018(2) -0.0008(17) -0.0002(17)
C27 0.017(2) 0.032(2) 0.020(2) -0.0129(19) -0.0002(17) -0.0017(17)
C28 0.026(2) 0.036(3) 0.027(3) -0.012(2) -0.0046(19) 0.0002(19)
C29 0.028(2) 0.044(3) 0.030(3) -0.004(2) -0.001(2) -0.005(2)
C30 0.027(3) 0.061(3) 0.024(3) -0.007(2) -0.004(2) 0.002(2)
C31 0.026(2) 0.057(3) 0.034(3) -0.023(2) -0.007(2) -0.001(2)
C32 0.028(2) 0.035(3) 0.030(3) -0.014(2) -0.0037(19) -0.0016(19)
C33 0.026(2) 0.026(2) 0.026(2) -0.0072(18) -0.0059(17) -0.0045(17)
C34 0.030(5) 0.031(5) 0.031(5) -0.009(2) -0.0012(19) -0.003(2)
C35 0.030(5) 0.030(5) 0.030(5) -0.009(2) -0.0014(18) -0.0022(18)
C36 0.028(5) 0.029(5) 0.029(5) -0.009(2) -0.0029(19) -0.0023(19)
C37 0.023(2) 0.037(2) 0.024(2) -0.0035(18) -0.0044(17) -0.0043(17)
C0AA 0.019(3) 0.048(3) 0.028(3) -0.005(3) -0.012(3) -0.009(3)
C39 0.029(3) 0.046(3) 0.035(3) -0.005(3) -0.014(3) -0.003(3)
C40 0.031(2) 0.027(2) 0.030(3) -0.014(2) -0.0097(19) 0.0030(19)
C41 0.043(3) 0.042(3) 0.035(3) -0.012(2) -0.012(2) -0.013(2)
C42 0.022(2) 0.054(3) 0.032(3) -0.011(2) -0.003(2) -0.001(2)
C43 0.023(2) 0.028(2) 0.013(2) -0.0044(17) 0.0007(17) -0.0007(17)
C44 0.017(2) 0.023(2) 0.021(2) -0.0057(18) -0.0036(17) 0.0022(16)
C45 0.017(2) 0.023(2) 0.019(2) -0.0077(18) -0.0028(17) 0.0017(16)
C46 0.017(2) 0.019(2) 0.027(2) -0.0111(18) -0.0031(17) 0.0000(16)
C47 0.019(2) 0.025(2) 0.020(2) -0.0106(18) -0.0037(17) 0.0015(17)
C48 0.027(2) 0.023(2) 0.027(2) -0.0110(19) -0.0058(19) -0.0006(18)
C49 0.066(4) 0.033(3) 0.037(3) -0.009(2) -0.006(3) -0.008(3)
C50 0.027(2) 0.017(2) 0.042(2) -0.0067(18) -0.0045(17) -0.0006(16)
C51 0.030(4) 0.039(4) 0.057(3) -0.017(3) 0.009(2) -0.014(3)
C52 0.027(3) 0.025(3) 0.061(3) -0.008(2) 0.004(2) -0.009(2)
C53 0.032(3) 0.032(3) 0.058(3) -0.005(2) 0.001(3) -0.010(2)
C54 0.019(2) 0.029(2) 0.022(2) -0.0128(19) -0.0033(17) 0.0061(17)
C55 0.037(3) 0.034(3) 0.027(3) -0.011(2) -0.002(2) -0.006(2)
C56 0.035(3) 0.036(3) 0.037(3) -0.024(2) -0.002(2) -0.003(2)
C57 0.031(2) 0.052(3) 0.031(3) -0.027(2) 0.000(2) 0.000(2)
C58 0.037(3) 0.037(3) 0.023(2) -0.008(2) 0.003(2) -0.002(2)
C59 0.030(2) 0.024(2) 0.025(2) -0.0043(19) -0.0022(19) -0.0030(18)
C38 0.032(4) 0.042(4) 0.040(4) -0.008(3) -0.019(3) -0.003(3)
S8A 0.041(2) 0.049(2) 0.048(2) -0.0114(15) -0.0233(16) -0.0080(16)
C0AB 0.023(4) 0.046(4) 0.034(4) -0.005(3) -0.011(3) 0.002(3)
C39A 0.022(3) 0.049(4) 0.028(4) -0.005(3) -0.009(3) 0.000(3)
C38A 0.024(4) 0.046(4) 0.026(4) -0.008(3) -0.010(3) 0.002(3)
C34A 0.025(3) 0.035(5) 0.030(4) -0.015(4) -0.004(2) -0.012(3)
C35A 0.027(3) 0.033(4) 0.039(4) -0.014(3) -0.012(2) -0.010(2)
C36A 0.045(4) 0.037(4) 0.038(4) -0.014(3) -0.006(3) -0.019(3)
S10A 0.0680(16) 0.0599(14) 0.0409(12) -0.0331(10) 0.0063(9) -0.0332(10)
C20A 0.032(4) 0.050(4) 0.041(7) -0.019(4) -0.023(4) 0.019(3)
C16A 0.026(4) 0.078(5) 0.039(5) -0.024(4) -0.018(3) 0.018(3)
C15A 0.021(3) 0.071(6) 0.036(5) -0.018(4) -0.012(3) 0.017(4)
S3A 0.0252(13) 0.0568(16) 0.0374(13) -0.0163(10) -0.0096(9) -0.0058(10)
S1A 0.033(3) 0.044(3) 0.042(3) -0.013(2) 0.007(2) -0.008(2)
C14A 0.035(4) 0.033(4) 0.037(4) -0.011(3) -0.006(3) -0.009(3)
C13A 0.039(4) 0.032(4) 0.035(4) -0.013(3) -0.004(3) -0.012(3)
C12A 0.039(4) 0.031(5) 0.027(4) -0.012(4) -0.003(3) -0.012(4)
S14A 0.027(4) 0.045(4) 0.058(4) -0.016(3) 0.015(3) -0.003(3)
C53A 0.028(4) 0.032(4) 0.053(4) -0.011(4) -0.002(4) -0.011(4)
C52A 0.034(4) 0.029(4) 0.050(4) -0.008(4) -0.001(4) -0.013(3)
C51A 0.036(4) 0.033(5) 0.044(4) -0.011(4) 0.000(3) -0.016(4)

loop_
_atom_type_symbol
_atom_type_description
_atom_type_scat_dispersion_real
_atom_type_scat_dispersion_imag
_atom_type_scat_source
C C 0.0033 0.0016 'International Tables Vol C Tables 4.2.6.8 and 6.1.1.4'
H H 0.0000 0.0000 'International Tables Vol C Tables 4.2.6.8 and 6.1.1.4'
F F 0.0171 0.0103 'International Tables Vol C Tables 4.2.6.8 and 6.1.1.4'
O O 0.0106 0.0060 'International Tables Vol C Tables 4.2.6.8 and 6.1.1.4'
S S 0.1246 0.1234 'International Tables Vol C Tables 4.2.6.8 and 6.1.1.4'

loop_
_geom_angle_atom_site_label_1
_geom_angle_atom_site_label_2
_geom_angle_atom_site_label_3
_geom_angle
_geom_angle_site_symmetry_1
_geom_angle_site_symmetry_3
_geom_angle_publ_flag
C2 C1 S2 127.6(3) . . ?
C4 C1 C2 107.7(3) . . ?
C4 C1 S2 123.9(3) . . ?
C11 S1 C14 90.1(3) . . ?
C1 C2 S4 130.5(3) . . ?
C3 C2 C1 105.1(3) . . ?
C3 C2 S4 124.2(3) . . ?
O1 S2 C1 106.67(17) . . ?
O1 S2 O2 118.34(17) . . ?
O1 S2 C11 111.05(16) . . ?
O2 S2 C1 107.90(17) . . ?
O2 S2 C11 106.89(17) . . ?
C11 S2 C1 105.21(17) . . ?
C17 S3 C15 93.2(7) . . ?
C2 C3 C18 136.1(4) . . ?
O3 C3 C2 110.4(3) . . ?
O3 C3 C18 113.5(3) . . ?
C3 O3 C4 108.7(3) . . ?
O4 S4 C2 107.25(16) . . ?
O4 S4 C17 109.21(18) . . ?
O5 S4 C2 105.17(17) . . ?
O5 S4 O4 119.46(16) . . ?
O5 S4 C17 108.29(18) . . ?
C17 S4 C2 106.74(17) . . ?
C1 C4 C5 137.5(3) . . ?
O3 C4 C1 108.2(3) . . ?
O3 C4 C5 114.3(3) . . ?
C6 C5 C4 121.8(3) . . ?
C6 C5 C10 118.8(4) . . ?
C10 C5 C4 119.3(4) . . ?
O9 S6 O10 119.57(16) . . ?
O9 S6 C23 107.52(17) . . ?
O9 S6 C37 109.71(18) . . ?
O10 S6 C23 105.23(17) . . ?
O10 S6 C37 106.99(18) . . ?
C37 S6 C23 107.17(17) . . ?
C5 C6 H6 119.8 . . ?
C7 C6 C5 120.4(4) . . ?
C7 C6 H6 119.8 . . ?
C6 C7 H7 119.8 . . ?
C6 C7 C8 120.5(4) . . ?
C8 C7 H7 119.8 . . ?
C37 S8 C0AA 91.3(5) . . ?
C22 O8 C26 109.3(3) . . ?
C7 C8 H8 120.2 . . ?
C9 C8 C7 119.7(4) . . ?
C9 C8 H8 120.2 . . ?
C8 C9 H9 119.7 . . ?
C8 C9 C10 120.7(4) . . ?
C10 C9 H9 119.7 . . ?
C16 C20 H20 123.3 . . ?
C17 C20 H20 123.3 . . ?
C17 C20 C16 113.3(16) . . ?
O6 S9 C24 107.71(17) . . ?
O6 S9 C33 107.03(17) . . ?
O7 S9 O6 118.68(17) . . ?
O7 S9 C24 106.49(17) . . ?
O7 S9 C33 110.06(17) . . ?
C33 S9 C24 106.20(17) . . ?
C33 S10 C36 91.7(8) . . ?
C5 C10 H10 120.1 . . ?
C9 C10 C5 119.9(4) . . ?
C9 C10 H10 120.1 . . ?
S1 C11 S2 118.0(2) . . ?
C12 C11 S1 114.4(6) . . ?
C12 C11 S2 127.5(6) . . ?
S1A C11 S2 126.6(3) . . ?
C12A C11 S2 131.8(8) . . ?
C12A C11 S1A 101.5(8) . . ?
O11 S11 C43 106.43(17) . . ?
O11 S11 C44 105.71(17) . . ?
O12 S11 O11 119.30(16) . . ?
O12 S11 C43 110.66(17) . . ?
O12 S11 C44 108.41(17) . . ?
C43 S11 C44 105.41(17) . . ?
C11 C12 H12 123.9 . . ?
C11 C12 C13 112.2(9) . . ?
C13 C12 H12 123.9 . . ?
C12 C13 H13 123.6 . . ?
C14 C13 C12 112.7(8) . . ?
C14 C13 H13 123.6 . . ?
C47 O13 C46 108.5(3) . . ?
S1 C14 H14 124.8 . . ?
C13 C14 S1 110.4(6) . . ?
C13 C14 H14 124.8 . . ?
C53 S14 C50 92.5(3) . . ?
C42 S15 C43 91.0(2) . . ?
S3 C15 H15 125.3 . . ?
C16 C15 S3 109.4(12) . . ?
C16 C15 H15 125.3 . . ?
O14 S16 O15 119.35(17) . . ?
O14 S16 C45 106.81(16) . . ?
O14 S16 C50 108.26(18) . . ?
O15 S16 C45 106.91(17) . . ?
O15 S16 C50 107.77(18) . . ?
C50 S16 C45 107.17(17) . . ?
C20 C16 H16 123.9 . . ?
C15 C16 C20 112.3(14) . . ?
C15 C16 H16 123.9 . . ?
S3 C17 S4 126.1(4) . . ?
C20 C17 S3 111.8(11) . . ?
C20 C17 S4 122.1(11) . . ?
C20A C17 S4 124.9(6) . . ?
C20A C17 S3A 112.8(6) . . ?
S3A C17 S4 122.1(3) . . ?
C3 C18 C19 114.5(4) . . ?
F9 C18 C3 111.0(3) . . ?
F9 C18 F10 107.6(3) . . ?
F9 C18 C19 106.7(3) . . ?
F10 C18 C3 110.7(3) . . ?
F10 C18 C19 106.0(3) . . ?
F6 C19 C18 110.1(3) . . ?
F7 C19 F6 108.3(4) . . ?
F7 C19 F8 108.2(3) . . ?
F7 C19 C18 113.1(3) . . ?
F8 C19 F6 107.8(3) . . ?
F8 C19 C18 109.1(4) . . ?
F4 C25 F5 107.2(3) . . ?
F4 C25 C21 106.2(3) . . ?
F4 C25 C22 110.6(3) . . ?
F5 C25 C21 106.7(3) . . ?
F5 C25 C22 111.0(3) . . ?
C22 C25 C21 114.8(3) . . ?
F1 C21 F3 107.2(3) . . ?
F1 C21 C25 109.6(3) . . ?
F2 C21 F1 108.6(3) . . ?
F2 C21 F3 109.2(4) . . ?
F2 C21 C25 110.6(3) . . ?
F3 C21 C25 111.5(3) . . ?
O8 C22 C25 113.0(3) . . ?
C23 C22 O8 110.2(3) . . ?
C23 C22 C25 136.8(4) . . ?
C22 C23 S6 122.5(3) . . ?
C22 C23 C24 105.7(3) . . ?
C24 C23 S6 131.4(3) . . ?
C23 C24 S9 127.4(3) . . ?
C26 C24 S9 124.5(3) . . ?
C26 C24 C23 107.1(3) . . ?
O8 C26 C24 107.7(3) . . ?
O8 C26 C27 113.4(3) . . ?
C24 C26 C27 138.9(3) . . ?
C28 C27 C26 118.9(3) . . ?
C32 C27 C26 122.6(4) . . ?
C32 C27 C28 118.4(4) . . ?
C27 C28 H28 119.8 . . ?
C29 C28 C27 120.4(4) . . ?
C29 C28 H28 119.8 . . ?
C28 C29 H29 119.9 . . ?
C30 C29 C28 120.2(4) . . ?
C30 C29 H29 119.9 . . ?
C29 C30 H30 120.0 . . ?
C29 C30 C31 120.1(4) . . ?
C31 C30 H30 120.0 . . ?
C30 C31 H31 120.0 . . ?
C32 C31 C30 119.9(4) . . ?
C32 C31 H31 120.0 . . ?
C27 C32 H32 119.5 . . ?
C31 C32 C27 121.0(4) . . ?
C31 C32 H32 119.5 . . ?
S10 C33 S9 126.9(4) . . ?
C34 C33 S9 117.3(11) . . ?
C34 C33 S10 115.8(12) . . ?
C34A C33 S9 128.2(5) . . ?
C34A C33 S10A 110.1(5) . . ?
S10A C33 S9 121.7(2) . . ?
C33 C34 H34 123.8 . . ?
C33 C34 C35 112.4(16) . . ?
C35 C34 H34 123.8 . . ?
C34 C35 H35 126.2 . . ?
C36 C35 C34 107.6(15) . . ?
C36 C35 H35 126.2 . . ?
S10 C36 H36 123.8 . . ?
C35 C36 S10 112.5(14) . . ?
C35 C36 H36 123.8 . . ?
S8 C37 S6 125.3(3) . . ?
C38 C37 S6 120.5(8) . . ?
C38 C37 S8 114.1(8) . . ?
S8A C37 S6 124.1(3) . . ?
C38A C37 S6 124.7(9) . . ?
C38A C37 S8A 111.2(9) . . ?
S8 C0AA H0AA 124.9 . . ?
C39 C0AA S8 110.3(8) . . ?
C39 C0AA H0AA 124.9 . . ?
C0AA C39 H39 122.6 . . ?
C0AA C39 C38 114.7(11) . . ?
C38 C39 H39 122.6 . . ?
C41 C40 H40 125.1 . . ?
C43 C40 H40 125.1 . . ?
C43 C40 C41 109.9(4) . . ?
C40 C41 H41 123.2 . . ?
C42 C41 C40 113.7(4) . . ?
C42 C41 H41 123.2 . . ?
S15 C42 H42 123.3 . . ?
C41 C42 S15 113.3(3) . . ?
C41 C42 H42 123.3 . . ?
S15 C43 S11 124.2(2) . . ?
C40 C43 S11 123.7(3) . . ?
C40 C43 S15 112.1(3) . . ?
C45 C44 S11 131.7(3) . . ?
C47 C44 S11 122.2(3) . . ?
C47 C44 C45 106.0(3) . . ?
C44 C45 S16 127.0(3) . . ?
C46 C45 S16 125.7(3) . . ?
C46 C45 C44 106.5(3) . . ?
O13 C46 C45 108.6(3) . . ?
O13 C46 C54 112.3(3) . . ?
C45 C46 C54 139.1(3) . . ?
O13 C47 C44 110.4(3) . . ?
O13 C47 C48 113.5(3) . . ?
C44 C47 C48 136.2(4) . . ?
F11 C48 F12 107.1(3) . . ?
F11 C48 C47 111.5(3) . . ?
F11 C48 C49 106.4(3) . . ?
F12 C48 C47 109.6(3) . . ?
F12 C48 C49 106.4(3) . . ?
C47 C48 C49 115.4(3) . . ?
F13 C49 F15 107.9(4) . . ?
F13 C49 C48 109.1(4) . . ?
F14 C49 F13 108.7(4) . . ?
F14 C49 F15 109.1(4) . . ?
F14 C49 C48 111.6(4) . . ?
F15 C49 C48 110.4(4) . . ?
S16 C50 S14 122.0(3) . . ?
C51 C50 S14 112.2(6) . . ?
C51 C50 S16 125.7(6) . . ?
S14A C50 S16 128.6(5) . . ?
C51A C50 S16 117.0(13) . . ?
C51A C50 S14A 114.4(14) . . ?
C50 C51 H51 124.9 . . ?
C50 C51 C52 110.2(9) . . ?
C52 C51 H51 124.9 . . ?
C51 C52 H52 122.9 . . ?
C53 C52 C51 114.2(7) . . ?
C53 C52 H52 122.9 . . ?
S14 C53 H53 124.6 . . ?
C52 C53 S14 110.7(5) . . ?
C52 C53 H53 124.6 . . ?
C55 C54 C46 123.2(4) . . ?
C55 C54 C59 118.1(4) . . ?
C59 C54 C46 118.6(3) . . ?
C54 C55 H55 119.8 . . ?
C56 C55 C54 120.3(4) . . ?
C56 C55 H55 119.8 . . ?
C55 C56 H56 119.6 . . ?
C57 C56 C55 120.8(4) . . ?
C57 C56 H56 119.6 . . ?
C56 C57 H57 119.9 . . ?
C56 C57 C58 120.2(4) . . ?
C58 C57 H57 119.9 . . ?
C57 C58 H58 120.1 . . ?
C59 C58 C57 119.8(4) . . ?
C59 C58 H58 120.1 . . ?
C54 C59 H59 119.6 . . ?
C58 C59 C54 120.7(4) . . ?
C58 C59 H59 119.6 . . ?
C37 C38 C39 109.6(13) . . ?
C37 C38 H38 125.2 . . ?
C39 C38 H38 125.2 . . ?
C37 S8A C0AB 93.8(5) . . ?
S8A C0AB H0AB 125.7 . . ?
C39A C0AB S8A 108.5(9) . . ?
C39A C0AB H0AB 125.7 . . ?
C0AB C39A H39A 122.9 . . ?
C0AB C39A C38A 114.2(12) . . ?
C38A C39A H39A 122.9 . . ?
C37 C38A C39A 112.0(14) . . ?
C37 C38A H38A 124.0 . . ?
C39A C38A H38A 124.0 . . ?
C33 C34A H34A 122.9 . . ?
C33 C34A C35A 114.2(8) . . ?
C35A C34A H34A 122.9 . . ?
C34A C35A H35A 124.9 . . ?
C36A C35A C34A 110.2(7) . . ?
C36A C35A H35A 124.9 . . ?
C35A C36A H36A 123.3 . . ?
C35A C36A S10A 113.4(5) . . ?
S10A C36A H36A 123.3 . . ?
C36A S10A C33 91.9(3) . . ?
C17 C20A H20A 124.5 . . ?
C17 C20A C16A 111.0(10) . . ?
C16A C20A H20A 124.5 . . ?
C20A C16A H16A 123.6 . . ?
C15A C16A C20A 112.9(9) . . ?
C15A C16A H16A 123.6 . . ?
C16A C15A H15A 123.8 . . ?
C16A C15A S3A 112.3(7) . . ?
S3A C15A H15A 123.8 . . ?
C17 S3A C15A 91.0(4) . . ?
C11 S1A C14A 92.9(7) . . ?
S1A C14A H14A 125.7 . . ?
C13A C14A S1A 108.7(12) . . ?
C13A C14A H14A 125.7 . . ?
C14A C13A H13A 121.9 . . ?
C12A C13A C14A 116.2(19) . . ?
C12A C13A H13A 121.9 . . ?
C11 C12A H12A 121.0 . . ?
C13A C12A C11 118.1(18) . . ?
C13A C12A H12A 121.0 . . ?
C50 S14A C53A 95.5(10) . . ?
S14A C53A H53A 128.5 . . ?
C52A C53A S14A 102.9(16) . . ?
C52A C53A H53A 128.5 . . ?
C53A C52A H52A 120.5 . . ?
C53A C52A C51A 119(2) . . ?
C51A C52A H52A 120.5 . . ?
C50 C51A C52A 107.9(19) . . ?
C50 C51A H51A 126.0 . . ?
C52A C51A H51A 126.0 . . ?

loop_
_geom_bond_atom_site_label_1
_geom_bond_atom_site_label_2
_geom_bond_distance
_geom_bond_site_symmetry_2
_geom_bond_publ_flag
C1 C2 1.444(5) . ?
C1 S2 1.764(4) . ?
C1 C4 1.375(5) . ?
S1 C11 1.674(5) . ?
S1 C14 1.773(7) . ?
F1 C21 1.331(4) . ?
O1 S2 1.430(3) . ?
F2 C21 1.315(5) . ?
O2 S2 1.431(3) . ?
C2 C3 1.370(5) . ?
C2 S4 1.778(4) . ?
S2 C11 1.721(4) . ?
F3 C21 1.331(5) . ?
S3 C15 1.763(11) . ?
S3 C17 1.700(6) . ?
C3 O3 1.360(4) . ?
C3 C18 1.498(5) . ?
O3 C4 1.369(4) . ?
S4 O4 1.432(3) . ?
S4 O5 1.430(3) . ?
S4 C17 1.715(4) . ?
C4 C5 1.458(5) . ?
F4 C25 1.347(4) . ?
F5 C25 1.361(4) . ?
C5 C6 1.384(5) . ?
C5 C10 1.404(5) . ?
F6 C19 1.334(5) . ?
S6 O9 1.429(3) . ?
S6 O10 1.429(3) . ?
S6 C23 1.783(4) . ?
S6 C37 1.718(4) . ?
C6 H6 0.9300 . ?
C6 C7 1.375(5) . ?
O6 S9 1.435(3) . ?
C7 H7 0.9300 . ?
C7 C8 1.380(6) . ?
F7 C19 1.316(5) . ?
O7 S9 1.431(3) . ?
S8 C37 1.703(5) . ?
S8 C0AA 1.743(8) . ?
F8 C19 1.334(5) . ?
O8 C22 1.360(4) . ?
O8 C26 1.372(4) . ?
C8 H8 0.9300 . ?
C8 C9 1.372(6) . ?
C9 H9 0.9300 . ?
C9 C10 1.376(6) . ?
F9 C18 1.350(4) . ?
C20 H20 0.9300 . ?
C20 C16 1.46(3) . ?
C20 C17 1.358(15) . ?
S9 C24 1.757(4) . ?
S9 C33 1.722(4) . ?
F10 C18 1.351(4) . ?
S10 C33 1.658(7) . ?
S10 C36 1.790(12) . ?
C10 H10 0.9300 . ?
C11 C12 1.340(10) . ?
C11 S1A 1.719(6) . ?
C11 C12A 1.63(3) . ?
S11 O11 1.435(3) . ?
S11 O12 1.427(3) . ?
S11 C43 1.731(4) . ?
S11 C44 1.781(4) . ?
F11 C48 1.342(4) . ?
F12 C48 1.348(4) . ?
C12 H12 0.9300 . ?
C12 C13 1.414(12) . ?
F13 C49 1.322(5) . ?
C13 H13 0.9300 . ?
C13 C14 1.348(10) . ?
O13 C46 1.369(4) . ?
O13 C47 1.355(4) . ?
O14 S16 1.433(3) . ?
F14 C49 1.315(5) . ?
C14 H14 0.9300 . ?
S14 C50 1.723(4) . ?
S14 C53 1.717(6) . ?
S15 C42 1.682(4) . ?
S15 C43 1.719(4) . ?
C15 H15 0.9300 . ?
C15 C16 1.384(15) . ?
O15 S16 1.435(3) . ?
F15 C49 1.328(5) . ?
S16 C45 1.774(4) . ?
S16 C50 1.717(4) . ?
C16 H16 0.9300 . ?
C17 C20A 1.380(12) . ?
C17 S3A 1.707(5) . ?
C18 C19 1.535(6) . ?
C25 C21 1.532(5) . ?
C25 C22 1.493(5) . ?
C22 C23 1.357(5) . ?
C23 C24 1.454(5) . ?
C24 C26 1.383(5) . ?
C26 C27 1.449(5) . ?
C27 C28 1.400(5) . ?
C27 C32 1.393(5) . ?
C28 H28 0.9300 . ?
C28 C29 1.381(5) . ?
C29 H29 0.9300 . ?
C29 C30 1.380(6) . ?
C30 H30 0.9300 . ?
C30 C31 1.384(6) . ?
C31 H31 0.9300 . ?
C31 C32 1.377(6) . ?
C32 H32 0.9300 . ?
C33 C34 1.355(16) . ?
C33 C34A 1.348(10) . ?
C33 S10A 1.700(4) . ?
C34 H34 0.9300 . ?
C34 C35 1.53(3) . ?
C35 H35 0.9300 . ?
C35 C36 1.401(16) . ?
C36 H36 0.9300 . ?
C37 C38 1.367(16) . ?
C37 S8A 1.705(5) . ?
C37 C38A 1.366(14) . ?
C0AA H0AA 0.9300 . ?
C0AA C39 1.356(14) . ?
C39 H39 0.9300 . ?
C39 C38 1.437(18) . ?
C40 H40 0.9300 . ?
C40 C41 1.409(5) . ?
C40 C43 1.395(5) . ?
C41 H41 0.9300 . ?
C41 C42 1.344(6) . ?
C42 H42 0.9300 . ?
C44 C45 1.446(5) . ?
C44 C47 1.355(5) . ?
C45 C46 1.377(5) . ?
C46 C54 1.468(5) . ?
C47 C48 1.510(5) . ?
C48 C49 1.533(6) . ?
C50 C51 1.363(10) . ?
C50 S14A 1.669(9) . ?
C50 C51A 1.348(18) . ?
C51 H51 0.9300 . ?
C51 C52 1.461(12) . ?
C52 H52 0.9300 . ?
C52 C53 1.346(8) . ?
C53 H53 0.9300 . ?
C54 C55 1.393(5) . ?
C54 C59 1.395(5) . ?
C55 H55 0.9300 . ?
C55 C56 1.378(5) . ?
C56 H56 0.9300 . ?
C56 C57 1.355(6) . ?
C57 H57 0.9300 . ?
C57 C58 1.382(5) . ?
C58 H58 0.9300 . ?
C58 C59 1.379(5) . ?
C59 H59 0.9300 . ?
C38 H38 0.9300 . ?
S8A C0AB 1.738(9) . ?
C0AB H0AB 0.9300 . ?
C0AB C39A 1.376(13) . ?
C39A H39A 0.9300 . ?
C39A C38A 1.44(2) . ?
C38A H38A 0.9300 . ?
C34A H34A 0.9300 . ?
C34A C35A 1.427(11) . ?
C35A H35A 0.9300 . ?
C35A C36A 1.330(8) . ?
C36A H36A 0.9300 . ?
C36A S10A 1.695(7) . ?
C20A H20A 0.9300 . ?
C20A C16A 1.424(14) . ?
C16A H16A 0.9300 . ?
C16A C15A 1.354(10) . ?
C15A H15A 0.9300 . ?
C15A S3A 1.722(8) . ?
S1A C14A 1.793(11) . ?
C14A H14A 0.9300 . ?
C14A C13A 1.41(2) . ?
C13A H13A 0.9300 . ?
C13A C12A 1.11(3) . ?
C12A H12A 0.9300 . ?
S14A C53A 1.779(16) . ?
C53A H53A 0.9300 . ?
C53A C52A 1.390(18) . ?
C52A H52A 0.9300 . ?
C52A C51A 1.46(3) . ?
C51A H51A 0.9300 . ?

loop_
_geom_torsion_atom_site_label_1
_geom_torsion_atom_site_label_2
_geom_torsion_atom_site_label_3
_geom_torsion_atom_site_label_4
_geom_torsion
_geom_torsion_site_symmetry_1
_geom_torsion_site_symmetry_2
_geom_torsion_site_symmetry_3
_geom_torsion_site_symmetry_4
_geom_torsion_publ_flag
C1 C2 C3 O3 0.8(4) . . . . ?
C1 C2 C3 C18 -178.0(4) . . . . ?
C1 C2 S4 O4 -27.4(4) . . . . ?
C1 C2 S4 O5 -155.5(3) . . . . ?
C1 C2 S4 C17 89.5(4) . . . . ?
C1 S2 C11 S1 136.4(2) . . . . ?
C1 S2 C11 C12 -45.0(7) . . . . ?
C1 S2 C11 S1A -47.7(4) . . . . ?
C1 S2 C11 C12A 127.2(9) . . . . ?
C1 C4 C5 C6 31.4(7) . . . . ?
C1 C4 C5 C10 -149.9(4) . . . . ?
S1 C11 C12 C13 1.0(10) . . . . ?
O1 S2 C11 S1 -108.6(2) . . . . ?
O1 S2 C11 C12 70.0(7) . . . . ?
O1 S2 C11 S1A 67.3(4) . . . . ?
O1 S2 C11 C12A -117.8(9) . . . . ?
O2 S2 C11 S1 21.9(3) . . . . ?
O2 S2 C11 C12 -159.6(7) . . . . ?
O2 S2 C11 S1A -162.3(4) . . . . ?
O2 S2 C11 C12A 12.6(9) . . . . ?
C2 C1 S2 O1 -14.7(4) . . . . ?
C2 C1 S2 O2 -142.8(3) . . . . ?
C2 C1 S2 C11 103.3(3) . . . . ?
C2 C1 C4 O3 1.6(4) . . . . ?
C2 C1 C4 C5 -177.9(4) . . . . ?
C2 C3 O3 C4 0.2(4) . . . . ?
C2 C3 C18 F9 -78.8(6) . . . . ?
C2 C3 C18 F10 40.6(6) . . . . ?
C2 C3 C18 C19 160.3(4) . . . . ?
C2 S4 C17 S3 -100.9(5) . . . . ?
C2 S4 C17 C20 78.6(12) . . . . ?
C2 S4 C17 C20A -107.2(8) . . . . ?
C2 S4 C17 S3A 78.8(3) . . . . ?
S2 C1 C2 C3 168.5(3) . . . . ?
S2 C1 C2 S4 -17.9(5) . . . . ?
S2 C1 C4 O3 -168.8(2) . . . . ?
S2 C1 C4 C5 11.7(6) . . . . ?
S2 C11 C12 C13 -177.6(5) . . . . ?
S2 C11 S1A C14A 179.7(6) . . . . ?
S2 C11 C12A C13A 170.0(14) . . . . ?
S3 C15 C16 C20 1(2) . . . . ?
C3 C2 S4 O4 145.2(3) . . . . ?
C3 C2 S4 O5 17.0(4) . . . . ?
C3 C2 S4 C17 -97.9(3) . . . . ?
C3 O3 C4 C1 -1.1(4) . . . . ?
C3 O3 C4 C5 178.5(3) . . . . ?
C3 C18 C19 F6 -55.7(5) . . . . ?
C3 C18 C19 F7 65.7(5) . . . . ?
C3 C18 C19 F8 -173.8(3) . . . . ?
O3 C3 C18 F9 102.4(4) . . . . ?
O3 C3 C18 F10 -138.1(3) . . . . ?
O3 C3 C18 C19 -18.4(5) . . . . ?
O3 C4 C5 C6 -148.1(3) . . . . ?
O3 C4 C5 C10 30.6(5) . . . . ?
S4 C2 C3 O3 -173.4(2) . . . . ?
S4 C2 C3 C18 7.8(6) . . . . ?
S4 C17 C20A C16A -175.6(6) . . . . ?
S4 C17 S3A C15A 176.2(4) . . . . ?
C4 C1 C2 C3 -1.4(4) . . . . ?
C4 C1 C2 S4 172.2(3) . . . . ?
C4 C1 S2 O1 153.7(3) . . . . ?
C4 C1 S2 O2 25.6(4) . . . . ?
C4 C1 S2 C11 -88.3(3) . . . . ?
C4 C5 C6 C7 179.7(4) . . . . ?
C4 C5 C10 C9 -179.0(4) . . . . ?
F4 C25 C21 F1 53.9(4) . . . . ?
F4 C25 C21 F2 -65.8(4) . . . . ?
F4 C25 C21 F3 172.4(3) . . . . ?
F4 C25 C22 O8 138.6(3) . . . . ?
F4 C25 C22 C23 -40.6(6) . . . . ?
O4 S4 C17 S3 14.7(5) . . . . ?
O4 S4 C17 C20 -165.7(12) . . . . ?
O4 S4 C17 C20A 8.4(8) . . . . ?
O4 S4 C17 S3A -165.6(2) . . . . ?
F5 C25 C21 F1 -60.2(4) . . . . ?
F5 C25 C21 F2 -179.9(3) . . . . ?
F5 C25 C21 F3 58.4(4) . . . . ?
F5 C25 C22 O8 -102.6(4) . . . . ?
F5 C25 C22 C23 78.3(6) . . . . ?
C5 C6 C7 C8 -0.7(6) . . . . ?
O5 S4 C17 S3 146.3(4) . . . . ?
O5 S4 C17 C20 -34.1(12) . . . . ?
O5 S4 C17 C20A 140.0(8) . . . . ?
O5 S4 C17 S3A -34.0(3) . . . . ?
S6 C23 C24 S9 20.1(5) . . . . ?
S6 C23 C24 C26 -171.4(3) . . . . ?
S6 C37 C38 C39 -175.8(7) . . . . ?
S6 C37 S8A C0AB -178.2(5) . . . . ?
S6 C37 C38A C39A 175.4(8) . . . . ?
C6 C5 C10 C9 -0.3(6) . . . . ?
C6 C7 C8 C9 -0.3(6) . . . . ?
O6 S9 C24 C23 144.1(3) . . . . ?
O6 S9 C24 C26 -22.5(4) . . . . ?
O6 S9 C33 S10 170.6(5) . . . . ?
O6 S9 C33 C34 -12.1(9) . . . . ?
O6 S9 C33 C34A 165.0(7) . . . . ?
O6 S9 C33 S10A -15.2(3) . . . . ?
C7 C8 C9 C10 1.0(6) . . . . ?
O7 S9 C24 C23 15.8(4) . . . . ?
O7 S9 C24 C26 -150.8(3) . . . . ?
O7 S9 C33 S10 -59.1(5) . . . . ?
O7 S9 C33 C34 118.2(9) . . . . ?
O7 S9 C33 C34A -64.8(7) . . . . ?
O7 S9 C33 S10A 115.1(3) . . . . ?
S8 C37 C38 C39 1.2(15) . . . . ?
S8 C0AA C39 C38 3.6(13) . . . . ?
O8 C22 C23 S6 172.7(2) . . . . ?
O8 C22 C23 C24 -0.8(4) . . . . ?
O8 C26 C27 C28 -24.0(5) . . . . ?
O8 C26 C27 C32 154.2(3) . . . . ?
C8 C9 C10 C5 -0.7(6) . . . . ?
O9 S6 C23 C22 -149.9(3) . . . . ?
O9 S6 C23 C24 21.8(4) . . . . ?
O9 S6 C37 S8 -29.9(4) . . . . ?
O9 S6 C37 C38 146.8(9) . . . . ?
O9 S6 C37 S8A 149.7(3) . . . . ?
O9 S6 C37 C38A -31.0(11) . . . . ?
F9 C18 C19 F6 -178.9(3) . . . . ?
F9 C18 C19 F7 -57.6(4) . . . . ?
F9 C18 C19 F8 63.0(4) . . . . ?
S9 C24 C26 O8 167.6(2) . . . . ?
S9 C24 C26 C27 -13.5(7) . . . . ?
S9 C33 C34 C35 -176.7(10) . . . . ?
S9 C33 C34A C35A 176.0(5) . . . . ?
S9 C33 S10A C36A -177.9(3) . . . . ?
O10 S6 C23 C22 -21.4(3) . . . . ?
O10 S6 C23 C24 150.3(3) . . . . ?
O10 S6 C37 S8 -161.0(3) . . . . ?
O10 S6 C37 C38 15.6(10) . . . . ?
O10 S6 C37 S8A 18.6(4) . . . . ?
O10 S6 C37 C38A -162.1(10) . . . . ?
F10 C18 C19 F6 66.6(4) . . . . ?
F10 C18 C19 F7 -172.1(3) . . . . ?
F10 C18 C19 F8 -51.5(4) . . . . ?
S10 C33 C34 C35 0.9(14) . . . . ?
C10 C5 C6 C7 1.0(6) . . . . ?
C11 S1 C14 C13 -2.1(6) . . . . ?
C11 C12 C13 C14 -2.7(11) . . . . ?
C11 S1A C14A C13A 4.1(12) . . . . ?
S11 C44 C45 S16 13.2(5) . . . . ?
S11 C44 C45 C46 -176.8(3) . . . . ?
S11 C44 C47 O13 177.1(2) . . . . ?
S11 C44 C47 C48 -3.6(6) . . . . ?
F11 C48 C49 F13 -61.1(5) . . . . ?
F11 C48 C49 F14 178.9(3) . . . . ?
F11 C48 C49 F15 57.3(4) . . . . ?
O11 S11 C43 S15 -176.6(2) . . . . ?
O11 S11 C43 C40 4.4(4) . . . . ?
O11 S11 C44 C45 150.1(3) . . . . ?
O11 S11 C44 C47 -26.6(3) . . . . ?
O12 S11 C43 S15 -45.5(3) . . . . ?
O12 S11 C43 C40 135.4(3) . . . . ?
O12 S11 C44 C45 21.1(4) . . . . ?
O12 S11 C44 C47 -155.6(3) . . . . ?
F12 C48 C49 F13 52.9(5) . . . . ?
F12 C48 C49 F14 -67.1(4) . . . . ?
F12 C48 C49 F15 171.3(3) . . . . ?
C12 C13 C14 S1 3.1(9) . . . . ?
O13 C46 C54 C55 152.7(3) . . . . ?
O13 C46 C54 C59 -25.2(5) . . . . ?
O13 C47 C48 F11 -106.7(4) . . . . ?
O13 C47 C48 F12 134.9(3) . . . . ?
O13 C47 C48 C49 14.8(5) . . . . ?
O14 S16 C45 C44 23.5(4) . . . . ?
O14 S16 C45 C46 -144.7(3) . . . . ?
O14 S16 C50 S14 151.3(2) . . . . ?
O14 S16 C50 C51 -25.8(7) . . . . ?
O14 S16 C50 S14A -34.3(7) . . . . ?
O14 S16 C50 C51A 144.0(13) . . . . ?
C14 S1 C11 S2 179.4(3) . . . . ?
C14 S1 C11 C12 0.6(7) . . . . ?
S14 C50 C51 C52 0.6(10) . . . . ?
C15 S3 C17 S4 -178.5(6) . . . . ?
C15 S3 C17 C20 1.9(13) . . . . ?
O15 S16 C45 C44 152.3(3) . . . . ?
O15 S16 C45 C46 -15.9(4) . . . . ?
O15 S16 C50 S14 20.9(3) . . . . ?
O15 S16 C50 C51 -156.2(7) . . . . ?
O15 S16 C50 S14A -164.7(7) . . . . ?
O15 S16 C50 C51A 13.7(13) . . . . ?
S16 C45 C46 O13 170.0(2) . . . . ?
S16 C45 C46 C54 -8.7(7) . . . . ?
S16 C50 C51 C52 178.0(5) . . . . ?
S16 C50 S14A C53A -179.9(9) . . . . ?
S16 C50 C51A C52A -178.2(13) . . . . ?
C16 C20 C17 S3 -1.4(19) . . . . ?
C16 C20 C17 S4 179.0(11) . . . . ?
C17 S3 C15 C16 -1.8(13) . . . . ?
C17 C20 C16 C15 0(2) . . . . ?
C17 C20A C16A C15A 0.1(13) . . . . ?
C18 C3 O3 C4 179.3(3) . . . . ?
C25 C22 C23 S6 -8.2(6) . . . . ?
C25 C22 C23 C24 178.3(4) . . . . ?
C21 C25 C22 O8 18.5(5) . . . . ?
C21 C25 C22 C23 -160.7(4) . . . . ?
C22 O8 C26 C24 0.8(4) . . . . ?
C22 O8 C26 C27 -178.4(3) . . . . ?
C22 C25 C21 F1 176.4(3) . . . . ?
C22 C25 C21 F2 56.7(5) . . . . ?
C22 C25 C21 F3 -65.1(5) . . . . ?
C22 C23 C24 S9 -167.2(3) . . . . ?
C22 C23 C24 C26 1.3(4) . . . . ?
C23 S6 C37 S8 86.5(3) . . . . ?
C23 S6 C37 C38 -96.8(10) . . . . ?
C23 S6 C37 S8A -93.8(4) . . . . ?
C23 S6 C37 C38A 85.4(10) . . . . ?
C23 C24 C26 O8 -1.3(4) . . . . ?
C23 C24 C26 C27 177.6(4) . . . . ?
C24 S9 C33 S10 55.8(5) . . . . ?
C24 S9 C33 C34 -127.0(9) . . . . ?
C24 S9 C33 C34A 50.1(7) . . . . ?
C24 S9 C33 S10A -130.1(3) . . . . ?
C24 C26 C27 C28 157.1(4) . . . . ?
C24 C26 C27 C32 -24.6(7) . . . . ?
C26 O8 C22 C25 -179.3(3) . . . . ?
C26 O8 C22 C23 0.0(4) . . . . ?
C26 C27 C28 C29 178.4(4) . . . . ?
C26 C27 C32 C31 -179.6(4) . . . . ?
C27 C28 C29 C30 1.3(6) . . . . ?
C28 C27 C32 C31 -1.4(6) . . . . ?
C28 C29 C30 C31 -1.5(6) . . . . ?
C29 C30 C31 C32 0.2(6) . . . . ?
C30 C31 C32 C27 1.2(6) . . . . ?
C32 C27 C28 C29 0.1(6) . . . . ?
C33 S9 C24 C23 -101.5(3) . . . . ?
C33 S9 C24 C26 91.9(3) . . . . ?
C33 S10 C36 C35 -3.2(15) . . . . ?
C33 C34 C35 C36 -3(2) . . . . ?
C33 C34A C35A C36A 4.1(11) . . . . ?
C34 C35 C36 S10 4(2) . . . . ?
C36 S10 C33 S9 178.5(7) . . . . ?
C36 S10 C33 C34 1.2(10) . . . . ?
C37 S6 C23 C22 92.3(3) . . . . ?
C37 S6 C23 C24 -96.1(4) . . . . ?
C37 S8 C0AA C39 -2.3(7) . . . . ?
C37 S8A C0AB C39A 1.1(8) . . . . ?
C0AA S8 C37 S6 177.4(4) . . . . ?
C0AA S8 C37 C38 0.6(9) . . . . ?
C0AA C39 C38 C37 -3.1(17) . . . . ?
C40 C41 C42 S15 1.4(5) . . . . ?
C41 C40 C43 S11 -179.2(3) . . . . ?
C41 C40 C43 S15 1.6(4) . . . . ?
C42 S15 C43 S11 -179.9(3) . . . . ?
C42 S15 C43 C40 -0.8(3) . . . . ?
C43 S11 C44 C45 -97.4(4) . . . . ?
C43 S11 C44 C47 85.9(3) . . . . ?
C43 S15 C42 C41 -0.4(3) . . . . ?
C43 C40 C41 C42 -1.9(5) . . . . ?
C44 S11 C43 S15 71.5(3) . . . . ?
C44 S11 C43 C40 -107.6(3) . . . . ?
C44 C45 C46 O13 -0.2(4) . . . . ?
C44 C45 C46 C54 -178.9(4) . . . . ?
C44 C47 C48 F11 74.1(5) . . . . ?
C44 C47 C48 F12 -44.4(6) . . . . ?
C44 C47 C48 C49 -164.4(4) . . . . ?
C45 S16 C50 S14 -93.8(3) . . . . ?
C45 S16 C50 C51 89.1(7) . . . . ?
C45 S16 C50 S14A 80.6(7) . . . . ?
C45 S16 C50 C51A -101.1(13) . . . . ?
C45 C44 C47 O13 -0.3(4) . . . . ?
C45 C44 C47 C48 179.0(4) . . . . ?
C45 C46 C54 C55 -28.6(7) . . . . ?
C45 C46 C54 C59 153.5(4) . . . . ?
C46 O13 C47 C44 0.2(4) . . . . ?
C46 O13 C47 C48 -179.3(3) . . . . ?
C46 C54 C55 C56 -179.9(4) . . . . ?
C46 C54 C59 C58 178.5(4) . . . . ?
C47 O13 C46 C45 0.0(4) . . . . ?
C47 O13 C46 C54 179.1(3) . . . . ?
C47 C44 C45 S16 -169.7(3) . . . . ?
C47 C44 C45 C46 0.3(4) . . . . ?
C47 C48 C49 F13 174.7(4) . . . . ?
C47 C48 C49 F14 54.6(5) . . . . ?
C47 C48 C49 F15 -66.9(5) . . . . ?
C50 S14 C53 C52 1.3(5) . . . . ?
C50 S16 C45 C44 -92.3(3) . . . . ?
C50 S16 C45 C46 99.5(3) . . . . ?
C50 C51 C52 C53 0.4(11) . . . . ?
C50 S14A C53A C52A -3.1(18) . . . . ?
C51 C52 C53 S14 -1.2(9) . . . . ?
C53 S14 C50 S16 -178.6(3) . . . . ?
C53 S14 C50 C51 -1.1(6) . . . . ?
C54 C55 C56 C57 2.2(7) . . . . ?
C55 C54 C59 C58 0.5(6) . . . . ?
C55 C56 C57 C58 -0.9(7) . . . . ?
C56 C57 C58 C59 -0.6(6) . . . . ?
C57 C58 C59 C54 0.8(6) . . . . ?
C59 C54 C55 C56 -2.0(6) . . . . ?
S8A C37 C38A C39A -5.2(16) . . . . ?
S8A C0AB C39A C38A -4.3(14) . . . . ?
C0AB C39A C38A C37 6.3(19) . . . . ?
C38A C37 S8A C0AB 2.4(9) . . . . ?
C34A C33 S10A C36A 2.0(6) . . . . ?
C34A C35A C36A S10A -2.5(8) . . . . ?
C35A C36A S10A C33 0.4(5) . . . . ?
S10A C33 C34A C35A -3.8(9) . . . . ?
C20A C17 S3A C15A 1.5(7) . . . . ?
C20A C16A C15A S3A 1.1(11) . . . . ?
C16A C15A S3A C17 -1.5(7) . . . . ?
S3A C17 C20A C16A -1.2(12) . . . . ?
S1A C11 C12A C13A -14.2(19) . . . . ?
S1A C14A C13A C12A -15(2) . . . . ?
C14A C13A C12A C11 19(3) . . . . ?
C12A C11 S1A C14A 3.6(9) . . . . ?
S14A C50 C51A C52A 0(2) . . . . ?
S14A C53A C52A C51A 4(3) . . . . ?
C53A C52A C51A C50 -3(3) . . . . ?
C51A C50 S14A C53A 1.7(16) . . . . ?
